data_7045807
loop_
_publ_author_name
'Johnson, Andrew Lee'
'Ahmet, Ibrahim Y.'
'Hill, Michael S.'
'Raithby, Paul R.'

_publ_section_title
;
 Tin Guanidinato Complexes: Oxidative Control of Sn, SnS, SnSe and SnTe
 Thin Film Deposition
;
_journal_name_full 'Dalton Transactions'
_journal_paper_doi 10.1039/C8DT00773J
_journal_year 2018
_chemical_formula_moiety '2(C30 H56 N6 S5.31 Sn), 3(C7 H8)'
_chemical_formula_sum 'C81 H136 N12 S10.62 Sn2'
_chemical_formula_weight 1856.03
_space_group_crystal_system monoclinic
_space_group_IT_number 14
_space_group_name_Hall '-P 2yab'
_space_group_name_H-M_alt 'P 1 21/a 1'
_symmetry_space_group_name_Hall '-P 2yab'
_symmetry_space_group_name_H-M 'P 1 21/a 1'
_atom_sites_solution_hydrogens geom
_audit_creation_method SHELXL-2016/6
_audit_update_record
;
2018-01-03 deposited with the CCDC.
2018-03-06 downloaded from the CCDC.
;
_cell_angle_alpha 90
_cell_angle_beta 95.862(4)
_cell_angle_gamma 90
_cell_formula_units_Z 2
_cell_length_a 10.4359(7)
_cell_length_b 40.547(3)
_cell_length_c 10.8210(8)
_cell_measurement_reflns_used 125817
_cell_measurement_temperature 150(2)
_cell_measurement_theta_max 25.028
_cell_measurement_theta_min 2.910
_cell_volume 4554.9(6)
_computing_cell_refinement 'HKL Scalepack (Otwinowski & Minor, 1997)'
_computing_data_collection 'Collect (Nonius BV, 1997-2000)'
_computing_data_reduction
;
 DENZO-SCALEPACK Z. Otwinowski and W. Minor, " 
 Processing of X-ray Diffraction Data Collected in Oscillation Mode ", 
 Methods in Enzymology, Volume 276: Macromolecular Crystallography, 
 part A, p.307-326, 1997,C.W. Carter, Jr. & R. M. Sweet, Eds., Academic Press.
;
_computing_molecular_graphics 'ORTEP3 for Windows - Farrugia, L. J. J. Appl. Crystallogr. 1997, 30, 565'
_computing_publication_material
;
 'WinGX publication routines, Farrugia, 
 L. J., J. Appl. Crystallogr., 1999, 32, 837-838
;
_computing_structure_refinement
;
 SHELXL-2016/6 (Sheldrick, 2016)
 Sheldrick GM (2008) Acta Crystallogr A64:112--122 and 
 C. B. H\"ubschle, G. M. Sheldrick and B. Dittrich
 ShelXle: a Qt graphical user interface for SHELXL
 J. Appl. Cryst., 44, (2011) 1281-1284.
;
_computing_structure_solution
; 
 SIR97- Altomare A., Burla M.C., Camalli M., Cascarano G.L., Giacovazzo C. , 
 Guagliardi A., Moliterni A.G.G., Polidori G.,Spagna R. 
 (1999) J. Appl. Cryst. 32, 115-119
;
_diffrn_ambient_temperature 150(2)
_diffrn_measured_fraction_theta_full 0.980
_diffrn_measured_fraction_theta_max 0.980
_diffrn_measurement_device_type 'Nonius Kappa CCD'
_diffrn_measurement_method '580 1.3 degree images with \f and \w scans'
_diffrn_radiation_monochromator graphite
_diffrn_radiation_source 'fine-focus sealed tube'
_diffrn_radiation_type MoK\a
_diffrn_radiation_wavelength 0.71073
_diffrn_reflns_av_R_equivalents 0.1419
_diffrn_reflns_av_unetI/netI 0.1144
_diffrn_reflns_Laue_measured_fraction_full 0.980
_diffrn_reflns_Laue_measured_fraction_max 0.980
_diffrn_reflns_limit_h_max 12
_diffrn_reflns_limit_h_min -12
_diffrn_reflns_limit_k_max 48
_diffrn_reflns_limit_k_min -48
_diffrn_reflns_limit_l_max 12
_diffrn_reflns_limit_l_min -12
_diffrn_reflns_number 36115
_diffrn_reflns_point_group_measured_fraction_full 0.980
_diffrn_reflns_point_group_measured_fraction_max 0.980
_diffrn_reflns_theta_full 25.003
_diffrn_reflns_theta_max 25.003
_diffrn_reflns_theta_min 3.273
_exptl_absorpt_coefficient_mu 0.840
_exptl_absorpt_correction_T_max 0.965
_exptl_absorpt_correction_T_min 0.499
_exptl_absorpt_correction_type multi-scan
_exptl_absorpt_process_details
;
multi-scan from symmetry-related measurements 
 Sortav (Blessing 1995)
;
_exptl_crystal_colour colourless
_exptl_crystal_density_diffrn 1.353
_exptl_crystal_description 'thin plate'
_exptl_crystal_F_000 1952
_exptl_crystal_size_max 0.130
_exptl_crystal_size_mid 0.100
_exptl_crystal_size_min 0.080
_refine_diff_density_max 0.706
_refine_diff_density_min -0.853
_refine_diff_density_rms 0.105
_refine_ls_extinction_method none
_refine_ls_goodness_of_fit_ref 1.146
_refine_ls_hydrogen_treatment constr
_refine_ls_matrix_type full
_refine_ls_number_parameters 586
_refine_ls_number_reflns 7867
_refine_ls_number_restraints 127
_refine_ls_restrained_S_all 1.138
_refine_ls_R_factor_all 0.1559
_refine_ls_R_factor_gt 0.0926
_refine_ls_shift/su_max 0.000
_refine_ls_shift/su_mean 0.000
_refine_ls_structure_factor_coef Fsqd
_refine_ls_weighting_details 'w=1/[\s^2^(Fo^2^)+(0.0223P)^2^+29.3504P] where P=(Fo^2^+2Fc^2^)/3'
_refine_ls_weighting_scheme calc
_refine_ls_wR_factor_gt 0.1742
_refine_ls_wR_factor_ref 0.1965
_reflns_Friedel_coverage 0.000
_reflns_number_gt 4671
_reflns_number_total 7867
_reflns_threshold_expression 'I > 2\s(I)'
_cod_data_source_file c8dt00773j2.cif
_cod_data_source_block 13and11
_cod_database_code 7045807
_shelx_shelxl_version_number 2016/6
_shelx_space_group_comment
;
The symmetry employed for this shelxl refinement is uniquely defined
by the following loop, which should always be used as a source of
symmetry information in preference to the above space-group names.
They are only intended as comments.
;
_shelx_estimated_absorpt_t_min 0.899
_shelx_estimated_absorpt_t_max 0.936

loop_
_space_group_symop_operation_xyz
'x, y, z'
'-x+1/2, y+1/2, -z'
'-x, -y, -z'
'x-1/2, -y-1/2, z'

loop_
_atom_site_label
_atom_site_type_symbol
_atom_site_fract_x
_atom_site_fract_y
_atom_site_fract_z
_atom_site_U_iso_or_equiv
_atom_site_adp_type
_atom_site_occupancy
_atom_site_site_symmetry_order
_atom_site_calc_flag
_atom_site_refinement_flags_posn
_atom_site_refinement_flags_adp
_atom_site_refinement_flags_occupancy
_atom_site_disorder_assembly
_atom_site_disorder_group
Sn Sn 0.41990(6) 0.36737(2) 0.28126(7) 0.0478(2) Uani 1 1 d . . . . .
S1 S 0.6035(11) 0.3409(3) 0.1958(9) 0.0402(18) Uani 0.656(5) 1 d . . P A 1
S2 S 0.5721(6) 0.32835(17) 0.0129(7) 0.0560(15) Uani 0.656(5) 1 d . . P A 1
S3 S 0.6057(4) 0.36659(11) -0.1023(4) 0.0604(13) Uani 0.656(5) 1 d . . P A 1
S4 S 0.4277(4) 0.38696(11) -0.1562(4) 0.0628(14) Uani 0.656(5) 1 d . . P A 1
S5 S 0.3959(4) 0.41998(10) -0.0203(4) 0.0560(13) Uani 0.656(5) 1 d . . P A 1
S6 S 0.2914(13) 0.3980(4) 0.1014(16) 0.051(2) Uani 0.656(5) 1 d . . P A 1
S1A S 0.617(3) 0.3447(8) 0.164(2) 0.060(5) Uani 0.344(5) 1 d . . P A 2
S2A S 0.5199(18) 0.3394(5) -0.0065(18) 0.112(7) Uani 0.344(5) 1 d . . P A 2
S3A S 0.4645(10) 0.3876(3) -0.0368(9) 0.096(4) Uani 0.344(5) 1 d . . P A 2
S4A S 0.326(3) 0.3913(8) 0.090(3) 0.076(7) Uani 0.344(5) 1 d . . P A 2
N1 N 0.6582(8) 0.40029(19) 0.5676(7) 0.054(2) Uani 1 1 d . . . . .
N2 N 0.0794(8) 0.3304(2) 0.3606(8) 0.058(2) Uani 1 1 d . . . . .
N11 N 0.5405(7) 0.35735(17) 0.4567(7) 0.0453(19) Uani 1 1 d . . . . .
N12 N 0.5217(7) 0.40842(18) 0.3783(7) 0.0470(19) Uani 1 1 d . . . . .
N21 N 0.2889(7) 0.32514(18) 0.2893(7) 0.0454(19) Uani 1 1 d . . . . .
N22 N 0.2334(7) 0.37547(18) 0.3529(7) 0.050(2) Uani 1 1 d . . . . .
C1 C 0.7776(10) 0.3834(3) 0.6114(11) 0.072(3) Uani 1 1 d . . . . .
H1A H 0.788659 0.364119 0.558710 0.109 Uiso 1 1 calc R U . . .
H1B H 0.773783 0.376144 0.697380 0.109 Uiso 1 1 calc R U . . .
H1C H 0.850457 0.398432 0.607532 0.109 Uiso 1 1 calc R U . . .
C2 C 0.6372(10) 0.4320(3) 0.6240(10) 0.067(3) Uani 1 1 d . . . . .
H2A H 0.551500 0.440283 0.593564 0.101 Uiso 1 1 calc R U . . .
H2B H 0.702761 0.447694 0.601945 0.101 Uiso 1 1 calc R U . . .
H2C H 0.643281 0.429593 0.714472 0.101 Uiso 1 1 calc R U . . .
C3 C -0.0410(10) 0.3478(3) 0.3187(13) 0.087(4) Uani 1 1 d . . . . .
H3A H -0.021460 0.367572 0.272221 0.130 Uiso 1 1 calc R U . . .
H3B H -0.084894 0.354115 0.390976 0.130 Uiso 1 1 calc R U . . .
H3C H -0.097031 0.333171 0.264970 0.130 Uiso 1 1 calc R U . . .
C4 C 0.0708(11) 0.2988(3) 0.4172(10) 0.075(3) Uani 1 1 d . . . . .
H4A H 0.157172 0.291350 0.449176 0.112 Uiso 1 1 calc R U . . .
H4B H 0.032713 0.283029 0.355413 0.112 Uiso 1 1 calc R U . . .
H4C H 0.016612 0.300376 0.485766 0.112 Uiso 1 1 calc R U . . .
C11 C 0.5758(9) 0.3890(2) 0.4712(8) 0.046(2) Uani 1 1 d . . . . .
C21 C 0.1976(10) 0.3433(3) 0.3323(10) 0.056(3) Uani 1 1 d . . . . .
C111 C 0.5530(10) 0.3333(2) 0.5578(9) 0.054(3) Uani 1 1 d . . . . .
H111 H 0.598234 0.343959 0.633493 0.065 Uiso 1 1 calc R U . . .
C112 C 0.4201(9) 0.3208(2) 0.5884(8) 0.050(2) Uani 1 1 d . . . . .
H11A H 0.368912 0.339658 0.614083 0.060 Uiso 1 1 calc R U . . .
H11B H 0.373700 0.311093 0.512629 0.060 Uiso 1 1 calc R U . . .
C113 C 0.4305(11) 0.2955(3) 0.6894(10) 0.068(3) Uani 1 1 d . . . . .
H11C H 0.343279 0.287611 0.703263 0.081 Uiso 1 1 calc R U . . .
H11D H 0.469602 0.305603 0.767566 0.081 Uiso 1 1 calc R U . . .
C114 C 0.5125(12) 0.2663(3) 0.6559(11) 0.081(4) Uani 1 1 d . . . . .
H11E H 0.467349 0.254397 0.584268 0.097 Uiso 1 1 calc R U . . .
H11F H 0.523431 0.250805 0.726986 0.097 Uiso 1 1 calc R U . . .
C115 C 0.6458(11) 0.2774(3) 0.6230(12) 0.081(4) Uani 1 1 d . . . . .
H11G H 0.695951 0.286379 0.698067 0.097 Uiso 1 1 calc R U . . .
H11H H 0.692977 0.258162 0.594155 0.097 Uiso 1 1 calc R U . . .
C116 C 0.6331(10) 0.3039(2) 0.5209(10) 0.062(3) Uani 1 1 d . . . . .
H11I H 0.719966 0.311582 0.505205 0.074 Uiso 1 1 calc R U . . .
H11J H 0.591639 0.294099 0.442985 0.074 Uiso 1 1 calc R U . . .
C121 C 0.5854(9) 0.4385(2) 0.3387(10) 0.056(3) Uani 1 1 d . . . . .
H121 H 0.640584 0.447495 0.411894 0.067 Uiso 1 1 calc R U . . .
C122 C 0.6728(9) 0.4313(2) 0.2343(9) 0.055(3) Uani 1 1 d . . . . .
H12A H 0.742625 0.415989 0.265391 0.066 Uiso 1 1 calc R U . . .
H12B H 0.621519 0.420669 0.163149 0.066 Uiso 1 1 calc R U . . .
C123 C 0.7308(10) 0.4634(3) 0.1917(11) 0.069(3) Uani 1 1 d . . . . .
H12C H 0.784193 0.458672 0.123330 0.083 Uiso 1 1 calc R U . . .
H12D H 0.787552 0.473010 0.261494 0.083 Uiso 1 1 calc R U . . .
C124 C 0.6259(11) 0.4887(3) 0.1469(11) 0.072(3) Uani 1 1 d . . . . .
H12E H 0.666882 0.509411 0.122848 0.086 Uiso 1 1 calc R U . . .
H12F H 0.573162 0.479926 0.072899 0.086 Uiso 1 1 calc R U . . .
C125 C 0.5412(10) 0.4956(2) 0.2479(11) 0.066(3) Uani 1 1 d . . . . .
H12G H 0.470770 0.510557 0.215320 0.079 Uiso 1 1 calc R U . . .
H12H H 0.592352 0.507007 0.317171 0.079 Uiso 1 1 calc R U . . .
C126 C 0.4822(9) 0.4640(2) 0.2980(10) 0.060(3) Uani 1 1 d . . . . .
H12I H 0.434479 0.469710 0.369603 0.073 Uiso 1 1 calc R U . . .
H12J H 0.420110 0.454362 0.232528 0.073 Uiso 1 1 calc R U . . .
C211 C 0.2576(9) 0.2963(2) 0.2085(9) 0.054(3) Uani 1 1 d . . . . .
H211 H 0.178961 0.285638 0.236210 0.064 Uiso 1 1 calc R U . . .
C212 C 0.2273(11) 0.3058(3) 0.0739(10) 0.072(3) Uani 1 1 d . . . . .
H21A H 0.302190 0.317313 0.044583 0.086 Uiso 1 1 calc R U . . .
H21B H 0.152996 0.321121 0.065392 0.086 Uiso 1 1 calc R U . . .
C213 C 0.1955(12) 0.2750(3) -0.0057(12) 0.087(4) Uani 1 1 d . . . . .
H21C H 0.115827 0.264758 0.018815 0.105 Uiso 1 1 calc R U . . .
H21D H 0.179550 0.281544 -0.094113 0.105 Uiso 1 1 calc R U . . .
C214 C 0.3035(11) 0.2502(3) 0.0090(10) 0.067(3) Uani 1 1 d . . . . .
H21E H 0.278224 0.230168 -0.039781 0.081 Uiso 1 1 calc R U . . .
H21F H 0.381109 0.259604 -0.023232 0.081 Uiso 1 1 calc R U . . .
C215 C 0.3338(10) 0.2412(2) 0.1428(10) 0.063(3) Uani 1 1 d . . . . .
H21G H 0.407674 0.225791 0.151020 0.076 Uiso 1 1 calc R U . . .
H21H H 0.258836 0.229688 0.171819 0.076 Uiso 1 1 calc R U . . .
C216 C 0.3666(10) 0.2714(2) 0.2262(10) 0.060(3) Uani 1 1 d . . . . .
H21I H 0.379539 0.264433 0.314241 0.072 Uiso 1 1 calc R U . . .
H21J H 0.447477 0.281628 0.204426 0.072 Uiso 1 1 calc R U . . .
C221 C 0.1658(9) 0.3978(2) 0.4315(9) 0.052(3) Uani 1 1 d . . . . .
H221 H 0.094330 0.385801 0.467123 0.063 Uiso 1 1 calc R U . . .
C222 C 0.2603(9) 0.4117(2) 0.5361(9) 0.050(2) Uani 1 1 d . . . . .
H22A H 0.331552 0.423146 0.499911 0.060 Uiso 1 1 calc R U . . .
H22B H 0.297611 0.393415 0.588567 0.060 Uiso 1 1 calc R U . . .
C223 C 0.1916(11) 0.4362(3) 0.6169(10) 0.068(3) Uani 1 1 d . . . . .
H22C H 0.122511 0.424604 0.655952 0.081 Uiso 1 1 calc R U . . .
H22D H 0.253936 0.445022 0.683774 0.081 Uiso 1 1 calc R U . . .
C224 C 0.1339(11) 0.4644(3) 0.5362(12) 0.074(3) Uani 1 1 d . . . . .
H22E H 0.086165 0.479451 0.587202 0.089 Uiso 1 1 calc R U . . .
H22F H 0.203835 0.477146 0.503272 0.089 Uiso 1 1 calc R U . . .
C225 C 0.0451(11) 0.4514(3) 0.4312(12) 0.082(4) Uani 1 1 d . . . . .
H22G H 0.010724 0.470079 0.378937 0.098 Uiso 1 1 calc R U . . .
H22H H -0.028520 0.440352 0.464754 0.098 Uiso 1 1 calc R U . . .
C226 C 0.1111(10) 0.4270(3) 0.3506(10) 0.066(3) Uani 1 1 d . . . . .
H22I H 0.181796 0.438163 0.312640 0.079 Uiso 1 1 calc R U . . .
H22J H 0.048320 0.418725 0.282937 0.079 Uiso 1 1 calc R U . . .
C31 C -0.0396(10) 0.3702(2) 0.9283(9) 0.061(4) Uani 0.755(16) 1 d G U P B 1
C32 C -0.0942(9) 0.3389(3) 0.9152(9) 0.067(5) Uani 0.755(16) 1 d G U P B 1
H32 H -0.157414 0.332286 0.967372 0.081 Uiso 0.755(16) 1 calc R U P B 1
C33 C -0.0562(11) 0.3174(2) 0.8258(11) 0.069(5) Uani 0.755(16) 1 d G U P B 1
H33 H -0.093528 0.296060 0.816884 0.083 Uiso 0.755(16) 1 calc R U P B 1
C34 C 0.0363(11) 0.3271(2) 0.7495(10) 0.076(5) Uani 0.755(16) 1 d G U P B 1
H34 H 0.062249 0.312417 0.688453 0.091 Uiso 0.755(16) 1 calc R U P B 1
C35 C 0.0909(10) 0.3584(3) 0.7627(10) 0.073(5) Uani 0.755(16) 1 d G U P B 1
H35 H 0.154142 0.364999 0.710511 0.088 Uiso 0.755(16) 1 calc R U P B 1
C36 C 0.0530(10) 0.3799(2) 0.8520(11) 0.061(5) Uani 0.755(16) 1 d G U P B 1
H36 H 0.090259 0.401225 0.860999 0.073 Uiso 0.755(16) 1 calc R U P B 1
C37 C -0.0853(17) 0.3942(4) 1.0230(17) 0.089(6) Uani 0.755(16) 1 d . U P B 1
H37A H -0.011048 0.402074 1.078002 0.134 Uiso 0.755(16) 1 calc R U P B 1
H37B H -0.145873 0.383049 1.072417 0.134 Uiso 0.755(16) 1 calc R U P B 1
H37C H -0.128161 0.413034 0.979507 0.134 Uiso 0.755(16) 1 calc R U P B 1
C31A C 0.031(3) 0.3523(9) 0.832(4) 0.10(2) Uani 0.245(16) 1 d G U P B 2
C32A C -0.068(3) 0.3307(7) 0.854(3) 0.046(12) Uani 0.245(16) 1 d G U P B 2
H32A H -0.070524 0.309188 0.819281 0.055 Uiso 0.245(16) 1 calc R U P B 2
C33A C -0.162(3) 0.3405(8) 0.928(4) 0.092(19) Uani 0.245(16) 1 d G U P B 2
H33A H -0.229469 0.325736 0.943857 0.111 Uiso 0.245(16) 1 calc R U P B 2
C34A C -0.158(3) 0.3719(9) 0.980(3) 0.086(18) Uani 0.245(16) 1 d G U P B 2
H34A H -0.222757 0.378651 1.030578 0.104 Uiso 0.245(16) 1 calc R U P B 2
C35A C -0.060(4) 0.3935(7) 0.958(4) 0.067(16) Uani 0.245(16) 1 d G U P B 2
H35A H -0.057101 0.415019 0.992724 0.081 Uiso 0.245(16) 1 calc R U P B 2
C36A C 0.035(3) 0.3837(9) 0.884(4) 0.10(2) Uani 0.245(16) 1 d G U P B 2
H36A H 0.101845 0.398472 0.868148 0.115 Uiso 0.245(16) 1 calc R U P B 2
C37A C 0.119(6) 0.3389(16) 0.750(6) 0.11(2) Uani 0.245(16) 1 d . U P B 2
H37D H 0.200091 0.351126 0.760797 0.165 Uiso 0.245(16) 1 calc R U P B 2
H37E H 0.080746 0.340969 0.663519 0.165 Uiso 0.245(16) 1 calc R U P B 2
H37F H 0.134857 0.315595 0.769531 0.165 Uiso 0.245(16) 1 calc R U P B 2
C41 C -0.0484(18) 0.5017(5) -0.0395(18) 0.086(8) Uani 0.5 1 d DG U P C -1
C42 C -0.0555(18) 0.5253(4) 0.053(2) 0.108(14) Uani 0.5 1 d G U P C -1
H42 H -0.126235 0.540098 0.048851 0.129 Uiso 0.5 1 calc R U P C -1
C43 C 0.041(2) 0.5271(4) 0.1512(16) 0.089(8) Uani 0.5 1 d G U P C -1
H43 H 0.036182 0.543214 0.214336 0.107 Uiso 0.5 1 calc R U P C -1
C44 C 0.1446(19) 0.5054(5) 0.1571(16) 0.13(3) Uani 0.5 1 d G U P C -1
H44 H 0.210501 0.506679 0.224290 0.154 Uiso 0.5 1 calc R U P C -1
C45 C 0.1516(15) 0.4819(4) 0.0647(18) 0.080(7) Uani 0.5 1 d G U P C -1
H45 H 0.222404 0.467027 0.068760 0.096 Uiso 0.5 1 calc R U P C -1
C46 C 0.0552(18) 0.4800(4) -0.0336(16) 0.059(8) Uani 0.5 1 d G U P C -1
H46 H 0.059988 0.463910 -0.096726 0.070 Uiso 0.5 1 calc R U P C -1
C47 C -0.153(3) 0.4978(7) -0.141(3) 0.082(16) Uani 0.5 1 d D U P C -1
H47A H -0.218813 0.482816 -0.113924 0.123 Uiso 0.5 1 calc R U P C -1
H47B H -0.118613 0.488736 -0.214233 0.123 Uiso 0.5 1 calc R U P C -1
H47C H -0.192634 0.519374 -0.161113 0.123 Uiso 0.5 1 calc R U P C -1

loop_
_atom_site_aniso_label
_atom_site_aniso_U_11
_atom_site_aniso_U_22
_atom_site_aniso_U_33
_atom_site_aniso_U_23
_atom_site_aniso_U_13
_atom_site_aniso_U_12
Sn 0.0438(4) 0.0500(4) 0.0489(4) -0.0004(3) 0.0020(3) -0.0016(3)
S1 0.035(4) 0.059(5) 0.030(4) 0.009(3) 0.018(3) 0.004(3)
S2 0.055(4) 0.064(3) 0.050(3) -0.005(2) 0.009(3) -0.007(3)
S3 0.052(3) 0.077(3) 0.053(3) 0.002(2) 0.0108(19) -0.002(2)
S4 0.053(3) 0.087(3) 0.046(3) 0.001(2) -0.007(2) 0.006(2)
S5 0.060(3) 0.058(3) 0.050(3) 0.0081(18) 0.004(2) 0.000(2)
S6 0.043(5) 0.050(5) 0.057(3) 0.008(3) -0.005(4) 0.010(3)
S1A 0.071(9) 0.062(7) 0.053(13) 0.025(8) 0.037(8) -0.007(5)
S2A 0.104(14) 0.156(18) 0.076(11) -0.051(11) 0.011(10) -0.011(10)
S3A 0.087(8) 0.141(11) 0.056(7) 0.011(6) -0.014(6) -0.030(7)
S4A 0.066(16) 0.069(14) 0.083(15) 0.012(10) -0.039(11) 0.006(9)
N1 0.053(5) 0.056(5) 0.046(5) -0.002(4) -0.024(4) 0.001(4)
N2 0.047(5) 0.059(6) 0.071(6) -0.006(4) 0.012(4) -0.011(4)
N11 0.052(5) 0.042(5) 0.042(5) -0.002(3) 0.005(4) -0.004(4)
N12 0.055(5) 0.048(5) 0.036(5) 0.000(3) -0.005(4) -0.009(4)
N21 0.045(5) 0.052(5) 0.039(5) -0.002(4) 0.002(4) -0.001(4)
N22 0.039(5) 0.052(5) 0.057(6) 0.001(4) 0.004(4) 0.000(4)
C1 0.050(7) 0.076(8) 0.085(9) 0.009(6) -0.022(6) -0.012(6)
C2 0.073(8) 0.066(7) 0.061(7) -0.009(6) 0.000(6) -0.017(6)
C3 0.039(7) 0.077(8) 0.143(13) -0.033(8) 0.007(7) -0.005(6)
C4 0.078(8) 0.079(8) 0.067(8) 0.006(6) 0.007(6) -0.031(6)
C11 0.040(6) 0.069(7) 0.029(5) -0.001(5) 0.010(4) 0.003(5)
C21 0.052(7) 0.059(7) 0.055(7) 0.000(5) -0.007(5) -0.005(5)
C111 0.068(7) 0.046(6) 0.045(6) 0.003(4) -0.004(5) -0.001(5)
C112 0.055(6) 0.066(7) 0.030(6) 0.004(4) 0.006(5) 0.003(5)
C113 0.083(8) 0.063(7) 0.056(7) 0.008(5) 0.000(6) -0.012(6)
C114 0.112(11) 0.057(7) 0.070(9) 0.015(6) -0.008(8) -0.009(7)
C115 0.076(9) 0.050(7) 0.113(11) 0.022(7) -0.006(7) 0.005(6)
C116 0.047(6) 0.064(7) 0.074(8) 0.006(6) 0.002(6) 0.005(5)
C121 0.050(6) 0.050(6) 0.063(7) 0.006(5) -0.011(5) -0.007(5)
C122 0.052(7) 0.056(6) 0.058(7) 0.013(5) 0.008(5) 0.001(5)
C123 0.059(7) 0.064(7) 0.084(9) 0.013(6) 0.013(6) -0.004(6)
C124 0.069(8) 0.074(8) 0.072(9) 0.026(6) 0.002(7) -0.008(6)
C125 0.062(7) 0.056(7) 0.079(9) 0.013(6) 0.003(6) -0.010(5)
C126 0.050(6) 0.046(6) 0.083(8) 0.004(5) -0.003(6) -0.003(5)
C211 0.053(7) 0.056(6) 0.051(7) -0.012(5) 0.001(5) -0.008(5)
C212 0.081(8) 0.066(7) 0.064(8) -0.012(6) -0.020(6) 0.020(6)
C213 0.094(10) 0.079(9) 0.083(10) -0.025(7) -0.022(8) 0.019(7)
C214 0.071(8) 0.063(7) 0.065(8) -0.016(5) -0.010(6) 0.008(6)
C215 0.062(7) 0.054(7) 0.071(8) -0.008(5) -0.006(6) 0.012(5)
C216 0.069(7) 0.045(6) 0.063(7) -0.004(5) -0.006(6) 0.010(5)
C221 0.046(6) 0.054(6) 0.058(7) -0.003(5) 0.008(5) 0.000(5)
C222 0.038(6) 0.055(6) 0.059(7) -0.002(5) 0.009(5) 0.003(4)
C223 0.066(8) 0.063(7) 0.075(8) -0.009(6) 0.016(6) 0.000(6)
C224 0.067(8) 0.063(8) 0.092(10) -0.010(6) 0.010(7) 0.008(6)
C225 0.071(8) 0.065(8) 0.107(11) -0.008(7) -0.002(8) 0.017(6)
C226 0.058(7) 0.065(7) 0.075(8) -0.008(6) 0.003(6) 0.014(5)
C31 0.059(7) 0.068(8) 0.054(7) -0.002(6) 0.002(6) 0.004(6)
C32 0.063(8) 0.066(8) 0.074(9) 0.002(7) 0.010(7) -0.002(6)
C33 0.059(8) 0.066(8) 0.080(9) -0.002(7) 0.003(7) 0.002(6)
C34 0.077(9) 0.076(8) 0.075(9) -0.001(7) 0.011(7) 0.004(7)
C35 0.078(8) 0.073(8) 0.071(8) 0.010(7) 0.013(7) -0.004(7)
C36 0.060(8) 0.060(8) 0.062(8) -0.004(6) 0.004(7) -0.009(6)
C37 0.090(12) 0.106(12) 0.075(12) -0.013(9) 0.027(10) -0.008(10)
C31A 0.10(2) 0.10(2) 0.10(2) 0.004(10) 0.012(10) 0.001(10)
C32A 0.043(14) 0.042(14) 0.052(15) 0.004(9) 0.002(9) -0.007(9)
C33A 0.09(2) 0.09(2) 0.09(2) 0.002(10) 0.011(10) -0.002(10)
C34A 0.087(19) 0.086(19) 0.086(19) -0.001(10) 0.009(10) -0.003(10)
C35A 0.066(18) 0.070(18) 0.065(18) 0.004(10) 0.004(10) 0.000(10)
C36A 0.10(3) 0.09(3) 0.10(3) 0.004(10) 0.011(10) -0.006(10)
C37A 0.12(3) 0.11(3) 0.11(3) 0.003(19) 0.017(19) 0.010(19)
C41 0.082(11) 0.090(11) 0.085(11) 0.016(9) 0.006(9) -0.013(9)
C42 0.109(17) 0.105(16) 0.111(17) 0.006(9) 0.019(10) 0.004(9)
C43 0.088(11) 0.086(11) 0.094(11) -0.001(8) 0.010(9) -0.001(9)
C44 0.13(3) 0.13(3) 0.13(3) 0.007(10) 0.011(10) -0.007(10)
C45 0.083(11) 0.078(10) 0.080(11) 0.009(8) 0.015(9) -0.002(8)
C46 0.060(11) 0.054(10) 0.064(11) 0.009(8) 0.020(8) 0.007(8)
C47 0.08(2) 0.10(2) 0.071(19) 0.035(13) -0.002(12) -0.011(12)

loop_
_atom_type_symbol
_atom_type_description
_atom_type_scat_dispersion_real
_atom_type_scat_dispersion_imag
_atom_type_scat_source
C C 0.0033 0.0016 'International Tables Vol C Tables 4.2.6.8 and 6.1.1.4'
H H 0.0000 0.0000 'International Tables Vol C Tables 4.2.6.8 and 6.1.1.4'
N N 0.0061 0.0033 'International Tables Vol C Tables 4.2.6.8 and 6.1.1.4'
S S 0.1246 0.1234 'International Tables Vol C Tables 4.2.6.8 and 6.1.1.4'
Sn Sn -0.6537 1.4246 'International Tables Vol C Tables 4.2.6.8 and 6.1.1.4'

loop_
_geom_angle_atom_site_label_1
_geom_angle_atom_site_label_2
_geom_angle_atom_site_label_3
_geom_angle
N12 Sn N22 97.0(3)
N12 Sn N21 148.0(3)
N22 Sn N21 61.6(3)
N12 Sn N11 61.3(3)
N22 Sn N11 99.9(3)
N21 Sn N11 97.2(3)
N12 Sn S4A 104.1(9)
N22 Sn S4A 86.9(7)
N21 Sn S4A 98.5(9)
N11 Sn S4A 164.3(9)
N12 Sn S1 98.8(4)
N22 Sn S1 162.4(4)
N21 Sn S1 100.8(3)
N11 Sn S1 81.1(3)
N12 Sn S6 100.7(4)
N22 Sn S6 77.4(3)
N21 Sn S6 97.4(4)
N11 Sn S6 161.6(4)
S1 Sn S6 107.0(4)
N12 Sn C21 125.3(3)
N22 Sn C21 31.4(3)
N21 Sn C21 30.2(3)
N11 Sn C21 100.9(3)
S4A Sn C21 92.2(8)
S1 Sn C21 131.0(4)
S6 Sn C21 86.3(4)
N12 Sn C11 30.8(3)
N22 Sn C11 100.0(3)
N21 Sn C11 124.4(3)
N11 Sn C11 30.5(3)
S4A Sn C11 134.6(9)
S1 Sn C11 89.8(4)
S6 Sn C11 131.4(4)
C21 Sn C11 116.6(3)
N12 Sn S1A 97.5(7)
N22 Sn S1A 165.6(7)
N21 Sn S1A 105.2(7)
N11 Sn S1A 87.0(6)
S4A Sn S1A 89.7(8)
C21 Sn S1A 135.0(7)
C11 Sn S1A 92.4(7)
S2 S1 Sn 114.9(5)
S1 S2 S3 112.5(5)
S2 S3 S4 105.7(3)
S5 S4 S3 105.5(2)
S6 S5 S4 108.8(5)
S5 S6 Sn 115.9(6)
S2A S1A Sn 97.5(12)
S1A S2A S3A 98.7(12)
S2A S3A S4A 99.5(11)
S3A S4A Sn 106.5(10)
C11 N1 C2 120.6(8)
C11 N1 C1 122.9(8)
C2 N1 C1 116.2(8)
C21 N2 C4 121.6(9)
C21 N2 C3 119.9(9)
C4 N2 C3 118.2(9)
C11 N11 C111 123.2(8)
C11 N11 Sn 92.9(5)
C111 N11 Sn 140.1(6)
C11 N12 C121 122.1(8)
C11 N12 Sn 93.4(6)
C121 N12 Sn 134.6(6)
C21 N21 C211 121.7(8)
C21 N21 Sn 93.0(6)
C211 N21 Sn 133.9(6)
C21 N22 C221 122.8(8)
C21 N22 Sn 92.1(6)
C221 N22 Sn 142.4(6)
N1 C1 H1A 109.5
N1 C1 H1B 109.5
H1A C1 H1B 109.5
N1 C1 H1C 109.5
H1A C1 H1C 109.5
H1B C1 H1C 109.5
N1 C2 H2A 109.5
N1 C2 H2B 109.5
H2A C2 H2B 109.5
N1 C2 H2C 109.5
H2A C2 H2C 109.5
H2B C2 H2C 109.5
N2 C3 H3A 109.5
N2 C3 H3B 109.5
H3A C3 H3B 109.5
N2 C3 H3C 109.5
H3A C3 H3C 109.5
H3B C3 H3C 109.5
N2 C4 H4A 109.5
N2 C4 H4B 109.5
H4A C4 H4B 109.5
N2 C4 H4C 109.5
H4A C4 H4C 109.5
H4B C4 H4C 109.5
N11 C11 N12 112.4(8)
N11 C11 N1 123.8(9)
N12 C11 N1 123.8(9)
N11 C11 Sn 56.6(5)
N12 C11 Sn 55.8(5)
N1 C11 Sn 178.8(7)
N21 C21 N22 113.2(9)
N21 C21 N2 123.3(9)
N22 C21 N2 123.4(9)
N21 C21 Sn 56.7(5)
N22 C21 Sn 56.5(5)
N2 C21 Sn 179.5(8)
N11 C111 C116 109.5(8)
N11 C111 C112 111.5(8)
C116 C111 C112 108.9(8)
N11 C111 H111 109.0
C116 C111 H111 109.0
C112 C111 H111 109.0
C113 C112 C111 112.6(8)
C113 C112 H11A 109.1
C111 C112 H11A 109.1
C113 C112 H11B 109.1
C111 C112 H11B 109.1
H11A C112 H11B 107.8
C112 C113 C114 111.0(9)
C112 C113 H11C 109.4
C114 C113 H11C 109.4
C112 C113 H11D 109.4
C114 C113 H11D 109.4
H11C C113 H11D 108.0
C113 C114 C115 111.7(9)
C113 C114 H11E 109.3
C115 C114 H11E 109.3
C113 C114 H11F 109.3
C115 C114 H11F 109.3
H11E C114 H11F 107.9
C116 C115 C114 111.0(9)
C116 C115 H11G 109.4
C114 C115 H11G 109.4
C116 C115 H11H 109.4
C114 C115 H11H 109.4
H11G C115 H11H 108.0
C111 C116 C115 111.5(9)
C111 C116 H11I 109.3
C115 C116 H11I 109.3
C111 C116 H11J 109.3
C115 C116 H11J 109.3
H11I C116 H11J 108.0
N12 C121 C126 108.6(8)
N12 C121 C122 112.0(8)
C126 C121 C122 111.6(8)
N12 C121 H121 108.2
C126 C121 H121 108.2
C122 C121 H121 108.2
C123 C122 C121 109.9(8)
C123 C122 H12A 109.7
C121 C122 H12A 109.7
C123 C122 H12B 109.7
C121 C122 H12B 109.7
H12A C122 H12B 108.2
C122 C123 C124 111.8(9)
C122 C123 H12C 109.3
C124 C123 H12C 109.3
C122 C123 H12D 109.3
C124 C123 H12D 109.3
H12C C123 H12D 107.9
C125 C124 C123 110.3(9)
C125 C124 H12E 109.6
C123 C124 H12E 109.6
C125 C124 H12F 109.6
C123 C124 H12F 109.6
H12E C124 H12F 108.1
C124 C125 C126 112.8(9)
C124 C125 H12G 109.0
C126 C125 H12G 109.0
C124 C125 H12H 109.0
C126 C125 H12H 109.0
H12G C125 H12H 107.8
C121 C126 C125 111.6(8)
C121 C126 H12I 109.3
C125 C126 H12I 109.3
C121 C126 H12J 109.3
C125 C126 H12J 109.3
H12I C126 H12J 108.0
N21 C211 C212 112.4(8)
N21 C211 C216 109.5(8)
C212 C211 C216 111.9(8)
N21 C211 H211 107.6
C212 C211 H211 107.6
C216 C211 H211 107.6
C211 C212 C213 110.2(9)
C211 C212 H21A 109.6
C213 C212 H21A 109.6
C211 C212 H21B 109.6
C213 C212 H21B 109.6
H21A C212 H21B 108.1
C214 C213 C212 111.6(10)
C214 C213 H21C 109.3
C212 C213 H21C 109.3
C214 C213 H21D 109.3
C212 C213 H21D 109.3
H21C C213 H21D 108.0
C215 C214 C213 110.3(9)
C215 C214 H21E 109.6
C213 C214 H21E 109.6
C215 C214 H21F 109.6
C213 C214 H21F 109.6
H21E C214 H21F 108.1
C214 C215 C216 112.8(9)
C214 C215 H21G 109.0
C216 C215 H21G 109.0
C214 C215 H21H 109.0
C216 C215 H21H 109.0
H21G C215 H21H 107.8
C211 C216 C215 109.6(8)
C211 C216 H21I 109.7
C215 C216 H21I 109.7
C211 C216 H21J 109.7
C215 C216 H21J 109.7
H21I C216 H21J 108.2
N22 C221 C222 110.1(8)
N22 C221 C226 108.4(8)
C222 C221 C226 108.0(8)
N22 C221 H221 110.1
C222 C221 H221 110.1
C226 C221 H221 110.1
C221 C222 C223 110.7(8)
C221 C222 H22A 109.5
C223 C222 H22A 109.5
C221 C222 H22B 109.5
C223 C222 H22B 109.5
H22A C222 H22B 108.1
C224 C223 C222 109.6(9)
C224 C223 H22C 109.7
C222 C223 H22C 109.7
C224 C223 H22D 109.7
C222 C223 H22D 109.7
H22C C223 H22D 108.2
C225 C224 C223 110.5(10)
C225 C224 H22E 109.6
C223 C224 H22E 109.6
C225 C224 H22F 109.6
C223 C224 H22F 109.6
H22E C224 H22F 108.1
C224 C225 C226 112.5(9)
C224 C225 H22G 109.1
C226 C225 H22G 109.1
C224 C225 H22H 109.1
C226 C225 H22H 109.1
H22G C225 H22H 107.8
C225 C226 C221 109.5(9)
C225 C226 H22I 109.8
C221 C226 H22I 109.8
C225 C226 H22J 109.8
C221 C226 H22J 109.8
H22I C226 H22J 108.2
C32 C31 C36 120.0
C32 C31 C37 119.9(9)
C36 C31 C37 120.1(9)
C31 C32 C33 120.0
C31 C32 H32 120.0
C33 C32 H32 120.0
C34 C33 C32 120.0
C34 C33 H33 120.0
C32 C33 H33 120.0
C35 C34 C33 120.0
C35 C34 H34 120.0
C33 C34 H34 120.0
C34 C35 C36 120.0
C34 C35 H35 120.0
C36 C35 H35 120.0
C35 C36 C31 120.0
C35 C36 H36 120.0
C31 C36 H36 120.0
C31 C37 H37A 109.5
C31 C37 H37B 109.5
H37A C37 H37B 109.5
C31 C37 H37C 109.5
H37A C37 H37C 109.5
H37B C37 H37C 109.5
C32A C31A C36A 120.0
C32A C31A C37A 113(4)
C36A C31A C37A 126(4)
C33A C32A C31A 120.0
C33A C32A H32A 120.0
C31A C32A H32A 120.0
C34A C33A C32A 120.0
C34A C33A H33A 120.0
C32A C33A H33A 120.0
C35A C34A C33A 120.0
C35A C34A H34A 120.0
C33A C34A H34A 120.0
C34A C35A C36A 120.0
C34A C35A H35A 120.0
C36A C35A H35A 120.0
C35A C36A C31A 120.0
C35A C36A H36A 120.0
C31A C36A H36A 120.0
C31A C37A H37D 109.5
C31A C37A H37E 109.5
H37D C37A H37E 109.5
C31A C37A H37F 109.5
H37D C37A H37F 109.5
H37E C37A H37F 109.5
C42 C41 C46 120.0
C42 C41 C47 121.1(19)
C46 C41 C47 118.8(18)
C43 C42 C41 120.0
C43 C42 H42 120.0
C41 C42 H42 120.0
C44 C43 C42 120.0
C44 C43 H43 120.0
C42 C43 H43 120.0
C43 C44 C45 120.0
C43 C44 H44 120.0
C45 C44 H44 120.0
C46 C45 C44 120.0
C46 C45 H45 120.0
C44 C45 H45 120.0
C45 C46 C41 120.0
C45 C46 H46 120.0
C41 C46 H46 120.0
C41 C47 H47A 109.5
C41 C47 H47B 109.5
H47A C47 H47B 109.5
C41 C47 H47C 109.5
H47A C47 H47C 109.5
H47B C47 H47C 109.5

loop_
_geom_bond_atom_site_label_1
_geom_bond_atom_site_label_2
_geom_bond_distance
Sn N12 2.185(7)
Sn N22 2.192(7)
Sn N21 2.199(7)
Sn N11 2.205(8)
Sn S4A 2.41(3)
Sn S1 2.457(12)
Sn S6 2.569(15)
Sn C21 2.626(10)
Sn C11 2.638(9)
Sn S1A 2.69(3)
S1 S2 2.038(14)
S2 S3 2.042(8)
S3 S4 2.062(6)
S4 S5 2.040(6)
S5 S6 2.001(16)
S1A S2A 2.02(3)
S2A S3A 2.06(2)
S3A S4A 2.10(3)
N1 C11 1.362(11)
N1 C2 1.451(12)
N1 C1 1.458(12)
N2 C21 1.403(12)
N2 C4 1.427(12)
N2 C3 1.471(13)
N11 C11 1.341(11)
N11 C111 1.461(11)
N12 C11 1.353(11)
N12 C121 1.472(11)
N21 C21 1.325(12)
N21 C211 1.477(11)
N22 C21 1.369(12)
N22 C221 1.471(11)
C1 H1A 0.9800
C1 H1B 0.9800
C1 H1C 0.9800
C2 H2A 0.9800
C2 H2B 0.9800
C2 H2C 0.9800
C3 H3A 0.9800
C3 H3B 0.9800
C3 H3C 0.9800
C4 H4A 0.9800
C4 H4B 0.9800
C4 H4C 0.9800
C111 C116 1.534(13)
C111 C112 1.545(13)
C111 H111 1.0000
C112 C113 1.494(12)
C112 H11A 0.9900
C112 H11B 0.9900
C113 C114 1.526(15)
C113 H11C 0.9900
C113 H11D 0.9900
C114 C115 1.538(15)
C114 H11E 0.9900
C114 H11F 0.9900
C115 C116 1.536(14)
C115 H11G 0.9900
C115 H11H 0.9900
C116 H11I 0.9900
C116 H11J 0.9900
C121 C126 1.526(12)
C121 C122 1.550(13)
C121 H121 1.0000
C122 C123 1.527(12)
C122 H12A 0.9900
C122 H12B 0.9900
C123 C124 1.540(14)
C123 H12C 0.9900
C123 H12D 0.9900
C124 C125 1.501(14)
C124 H12E 0.9900
C124 H12F 0.9900
C125 C126 1.544(13)
C125 H12G 0.9900
C125 H12H 0.9900
C126 H12I 0.9900
C126 H12J 0.9900
C211 C212 1.508(13)
C211 C216 1.518(13)
C211 H211 1.0000
C212 C213 1.534(14)
C212 H21A 0.9900
C212 H21B 0.9900
C213 C214 1.507(14)
C213 H21C 0.9900
C213 H21D 0.9900
C214 C215 1.495(14)
C214 H21E 0.9900
C214 H21F 0.9900
C215 C216 1.537(13)
C215 H21G 0.9900
C215 H21H 0.9900
C216 H21I 0.9900
C216 H21J 0.9900
C221 C222 1.531(13)
C221 C226 1.546(13)
C221 H221 1.0000
C222 C223 1.546(12)
C222 H22A 0.9900
C222 H22B 0.9900
C223 C224 1.526(14)
C223 H22C 0.9900
C223 H22D 0.9900
C224 C225 1.487(15)
C224 H22E 0.9900
C224 H22F 0.9900
C225 C226 1.530(14)
C225 H22G 0.9900
C225 H22H 0.9900
C226 H22I 0.9900
C226 H22J 0.9900
C31 C32 1.3900
C31 C36 1.3900
C31 C37 1.526(18)
C32 C33 1.3900
C32 H32 0.9500
C33 C34 1.3900
C33 H33 0.9500
C34 C35 1.3900
C34 H34 0.9500
C35 C36 1.3900
C35 H35 0.9500
C36 H36 0.9500
C37 H37A 0.9800
C37 H37B 0.9800
C37 H37C 0.9800
C31A C32A 1.3900
C31A C36A 1.3900
C31A C37A 1.45(7)
C32A C33A 1.3900
C32A H32A 0.9500
C33A C34A 1.3900
C33A H33A 0.9500
C34A C35A 1.3900
C34A H34A 0.9500
C35A C36A 1.3900
C35A H35A 0.9500
C36A H36A 0.9500
C37A H37D 0.9800
C37A H37E 0.9800
C37A H37F 0.9800
C41 C42 1.3900
C41 C46 1.3900
C41 C47 1.477(16)
C42 C43 1.3900
C42 H42 0.9500
C43 C44 1.3900
C43 H43 0.9500
C44 C45 1.3900
C44 H44 0.9500
C45 C46 1.3900
C45 H45 0.9500
C46 H46 0.9500
C47 H47A 0.9800
C47 H47B 0.9800
C47 H47C 0.9800

loop_
_geom_torsion_atom_site_label_1
_geom_torsion_atom_site_label_2
_geom_torsion_atom_site_label_3
_geom_torsion_atom_site_label_4
_geom_torsion
C111 N11 C11 N12 -161.6(8)
Sn N11 C11 N12 0.5(8)
C111 N11 C11 N1 19.4(14)
Sn N11 C11 N1 -178.6(8)
C111 N11 C11 Sn -162.1(10)
C121 N12 C11 N11 -150.6(8)
Sn N12 C11 N11 -0.5(8)
C121 N12 C11 N1 28.4(14)
Sn N12 C11 N1 178.6(8)
C121 N12 C11 Sn -150.1(9)
C2 N1 C11 N11 -142.1(9)
C1 N1 C11 N11 44.3(14)
C2 N1 C11 N12 38.9(14)
C1 N1 C11 N12 -134.6(10)
C211 N21 C21 N22 -151.1(8)
Sn N21 C21 N22 -3.0(8)
C211 N21 C21 N2 32.5(14)
Sn N21 C21 N2 -179.4(9)
C211 N21 C21 Sn -148.1(9)
C221 N22 C21 N21 -162.3(8)
Sn N22 C21 N21 3.0(8)
C221 N22 C21 N2 14.0(14)
Sn N22 C21 N2 179.4(9)
C221 N22 C21 Sn -165.3(10)
C4 N2 C21 N21 38.4(15)
C3 N2 C21 N21 -134.3(10)
C4 N2 C21 N22 -137.6(10)
C3 N2 C21 N22 49.7(14)
C11 N11 C111 C116 -124.2(9)
Sn N11 C111 C116 84.4(11)
C11 N11 C111 C112 115.2(10)
Sn N11 C111 C112 -36.1(13)
N11 C111 C112 C113 178.5(8)
C116 C111 C112 C113 57.5(11)
C111 C112 C113 C114 -56.9(12)
C112 C113 C114 C115 54.5(13)
C113 C114 C115 C116 -53.8(14)
N11 C111 C116 C115 -178.4(9)
C112 C111 C116 C115 -56.2(11)
C114 C115 C116 C111 55.5(13)
C11 N12 C121 C126 -146.2(9)
Sn N12 C121 C126 78.0(11)
C11 N12 C121 C122 90.2(11)
Sn N12 C121 C122 -45.6(11)
N12 C121 C122 C123 177.0(8)
C126 C121 C122 C123 55.1(11)
C121 C122 C123 C124 -57.2(12)
C122 C123 C124 C125 57.3(13)
C123 C124 C125 C126 -54.6(12)
N12 C121 C126 C125 -176.7(8)
C122 C121 C126 C125 -52.9(11)
C124 C125 C126 C121 53.4(12)
C21 N21 C211 C212 83.3(11)
Sn N21 C211 C212 -49.5(12)
C21 N21 C211 C216 -151.7(9)
Sn N21 C211 C216 75.5(11)
N21 C211 C212 C213 -180.0(9)
C216 C211 C212 C213 56.3(12)
C211 C212 C213 C214 -56.6(14)
C212 C213 C214 C215 56.2(14)
C213 C214 C215 C216 -56.0(13)
N21 C211 C216 C215 179.6(8)
C212 C211 C216 C215 -55.1(12)
C214 C215 C216 C211 55.2(12)
C21 N22 C221 C222 123.1(9)
Sn N22 C221 C222 -32.4(14)
C21 N22 C221 C226 -119.0(10)
Sn N22 C221 C226 85.5(12)
N22 C221 C222 C223 178.1(8)
C226 C221 C222 C223 60.0(11)
C221 C222 C223 C224 -59.1(11)
C222 C223 C224 C225 56.4(12)
C223 C224 C225 C226 -57.2(14)
C224 C225 C226 C221 58.5(13)
N22 C221 C226 C225 -177.6(8)
C222 C221 C226 C225 -58.4(11)
C36 C31 C32 C33 0.0
C37 C31 C32 C33 177.6(12)
C31 C32 C33 C34 0.0
C32 C33 C34 C35 0.0
C33 C34 C35 C36 0.0
C34 C35 C36 C31 0.0
C32 C31 C36 C35 0.0
C37 C31 C36 C35 -177.6(12)
C36A C31A C32A C33A 0.0
C37A C31A C32A C33A -178(4)
C31A C32A C33A C34A 0.0
C32A C33A C34A C35A 0.0
C33A C34A C35A C36A 0.0
C34A C35A C36A C31A 0.0
C32A C31A C36A C35A 0.0
C37A C31A C36A C35A 178(5)
C46 C41 C42 C43 0.0
C47 C41 C42 C43 176(3)
C41 C42 C43 C44 0.0
C42 C43 C44 C45 0.0
C43 C44 C45 C46 0.0
C44 C45 C46 C41 0.0
C42 C41 C46 C45 0.0
C47 C41 C46 C45 -176(3)
